data_1568230
loop_
_publ_author_name
'Shen, Shen'
'Baryshnikov, Glib V.'
'Xie, Qishan'
'Wu, Bin'
'Lv, Meng'
'Sun, Hao'
'Li, Zhongyu'
'&#xc5;gren, Hans'
'Chen, Jinquan'
'Zhu, Liangliang'

_publ_section_title
;
 Making multi-twisted luminophores produce persistent room-temperature
 phosphorescence.
;
_journal_issue 4
_journal_name_full 'Chemical science'
_journal_page_first 970
_journal_page_last 978
_journal_paper_doi 10.1039/d2sc05741g
_journal_volume 14
_journal_year 2023
_chemical_formula_moiety 'C18 H10 F4 S2'
_chemical_formula_sum 'C18 H10 F4 S2'
_chemical_formula_weight 366.40
_space_group_IT_number 14
_space_group_name_Hall '-P 2yn'
_space_group_name_H-M_alt 'P 1 21/n 1'
_symmetry_cell_setting monoclinic
_symmetry_space_group_name_H-M 'P 1 21/n 1'
_atom_sites_solution_hydrogens geom
_atom_sites_solution_primary direct
_atom_sites_solution_secondary difmap
_audit_block_doi 10.5517/ccdc.csd.cc2c2bzs
_audit_creation_method SHELXL-97
_audit_update_record
;
2022-06-05 deposited with the CCDC.	2023-01-05 downloaded from the CCDC.
;
_cell_angle_alpha 90.00
_cell_angle_beta 106.918(2)
_cell_angle_gamma 90.00
_cell_formula_units_Z 4
_cell_length_a 15.5305(8)
_cell_length_b 5.6743(3)
_cell_length_c 18.5471(9)
_cell_measurement_reflns_used 9933
_cell_measurement_temperature 173(2)
_cell_measurement_theta_max 59.37
_cell_measurement_theta_min 2.85
_cell_volume 1563.72(14)
_computing_cell_refinement 'Bruker SAINT'
_computing_data_collection 'Bruker APEX2'
_computing_data_reduction 'Bruker SAINT'
_computing_molecular_graphics 'Bruker SHELXTL'
_computing_publication_material 'Bruker SHELXTL'
_computing_structure_refinement 'SHELXL-97 (Sheldrick, 1997)'
_computing_structure_solution 'SHELXS-97 (Sheldrick, 1990)'
_diffrn_ambient_temperature 173(2)
_diffrn_measured_fraction_theta_full 0.997
_diffrn_measured_fraction_theta_max 0.997
_diffrn_measurement_device_type 'Bruker APEX-II CCD'
_diffrn_measurement_method '\f and \w scans'
_diffrn_radiation_monochromator graphite
_diffrn_radiation_source 'fine-focus sealed tube'
_diffrn_radiation_type GaK\a
_diffrn_radiation_wavelength 1.34138
_diffrn_reflns_av_R_equivalents 0.0577
_diffrn_reflns_av_sigmaI/netI 0.0418
_diffrn_reflns_limit_h_max 19
_diffrn_reflns_limit_h_min -19
_diffrn_reflns_limit_k_max 7
_diffrn_reflns_limit_k_min -7
_diffrn_reflns_limit_l_max 20
_diffrn_reflns_limit_l_min -23
_diffrn_reflns_number 23212
_diffrn_reflns_theta_full 59.37
_diffrn_reflns_theta_max 59.37
_diffrn_reflns_theta_min 2.85
_exptl_absorpt_coefficient_mu 2.275
_exptl_absorpt_correction_T_max 0.7230
_exptl_absorpt_correction_T_min 0.3683
_exptl_absorpt_correction_type multi-scan
_exptl_crystal_colour colourless
_exptl_crystal_density_diffrn 1.556
_exptl_crystal_density_method 'not measured'
_exptl_crystal_description block
_exptl_crystal_F_000 744
_exptl_crystal_preparation Luminescent
_exptl_crystal_recrystallization_method 'Re-crystallisation from solvent: Acetonitrile'
_exptl_crystal_size_max 0.36
_exptl_crystal_size_mid 0.22
_exptl_crystal_size_min 0.10
_refine_diff_density_max 0.566
_refine_diff_density_min -0.583
_refine_diff_density_rms 0.191
_refine_ls_extinction_method none
_refine_ls_goodness_of_fit_ref 0.890
_refine_ls_hydrogen_treatment mixed
_refine_ls_matrix_type full
_refine_ls_number_parameters 217
_refine_ls_number_reflns 3450
_refine_ls_number_restraints 0
_refine_ls_restrained_S_all 0.890
_refine_ls_R_factor_all 0.0440
_refine_ls_R_factor_gt 0.0396
_refine_ls_shift/su_max 0.001
_refine_ls_shift/su_mean 0.000
_refine_ls_structure_factor_coef Fsqd
_refine_ls_weighting_details 'calc w=1/[\s^2^(Fo^2^)+(0.1000P)^2^+0.6627P] where P=(Fo^2^+2Fc^2^)/3'
_refine_ls_weighting_scheme calc
_refine_ls_wR_factor_gt 0.1161
_refine_ls_wR_factor_ref 0.1262
_reflns_number_gt 3173
_reflns_number_total 3450
_reflns_threshold_expression >2sigma(I)
_cod_data_source_file d2sc05741g8.cif
_cod_data_source_block s
_cod_depositor_comments
;
The following automatic conversions were performed:

data item '_symmetry_cell_setting' value 'Monoclinic' was changed to
'monoclinic' in accordance with the
/home/data/users/saulius/crontab/automatic-downloads/rss-feeds/RSC/lib/dictionaries/cif_core.dic
dictionary named 'cif_core.dic' version 2.4.2 last updated on
2011-04-26.

Automatic conversion script
Id: cif_fix_values 7556 2019-12-06 15:28:31Z antanas 

 Adding full bibliography for 1568224--1568235.cif.
;
_cod_original_sg_symbol_H-M P2(1)/n
_cod_database_code 1568230

loop_
_symmetry_equiv_pos_as_xyz
'x, y, z'
'-x+1/2, y+1/2, -z+1/2'
'-x, -y, -z'
'x-1/2, -y-1/2, z-1/2'

loop_
_atom_site_label
_atom_site_type_symbol
_atom_site_fract_x
_atom_site_fract_y
_atom_site_fract_z
_atom_site_U_iso_or_equiv
_atom_site_adp_type
_atom_site_occupancy
_atom_site_symmetry_multiplicity
_atom_site_calc_flag
_atom_site_refinement_flags
_atom_site_disorder_assembly
_atom_site_disorder_group
S001 S 0.13024(3) -0.12681(8) 0.66248(2) 0.03842(16) Uani 1 1 d . . .
S002 S 0.66278(3) 1.34187(7) 0.57999(3) 0.03560(15) Uani 1 1 d . . .
F003 F 0.59859(7) 0.90012(19) 0.64295(5) 0.0368(2) Uani 1 1 d . . .
F004 F 0.46527(7) 0.61642(17) 0.57351(6) 0.0375(2) Uani 1 1 d . . .
F005 F 0.00113(9) 0.2828(2) 0.61795(6) 0.0507(3) Uani 1 1 d . . .
F006 F -0.11045(9) 0.3778(2) 0.48312(7) 0.0511(3) Uani 1 1 d . . .
C007 C 0.23483(11) -0.0089(3) 0.65740(8) 0.0285(3) Uani 1 1 d . . .
C008 C 0.48129(10) 0.8053(3) 0.53582(9) 0.0263(3) Uani 1 1 d . . .
C009 C 0.55197(9) 0.9504(3) 0.57157(8) 0.0265(3) Uani 1 1 d . . .
C00A C 0.23992(11) 0.2084(3) 0.62400(9) 0.0323(3) Uani 1 1 d . . .
H00A H 0.1868 0.2972 0.6022 0.039 Uiso 1 1 calc R . .
C00B C 0.75161(10) 1.1362(3) 0.61657(9) 0.0287(3) Uani 1 1 d . . .
C00C C 0.57374(10) 1.1494(3) 0.53664(9) 0.0256(3) Uani 1 1 d . . .
C00D C 0.05955(11) -0.0522(3) 0.57243(9) 0.0303(3) Uani 1 1 d . . .
C00E C 0.00128(12) 0.1396(3) 0.56062(10) 0.0331(4) Uani 1 1 d . . .
C00F C 0.32312(12) 0.2943(3) 0.62273(10) 0.0357(4) Uani 1 1 d . . .
H00F H 0.3267 0.4397 0.5984 0.043 Uiso 1 1 calc R . .
C00G C -0.05606(11) 0.1894(3) 0.49056(10) 0.0327(3) Uani 1 1 d . . .
C00H C 0.31227(13) -0.1338(3) 0.69148(10) 0.0361(4) Uani 1 1 d . . .
H00H H 0.3087 -0.2812 0.7148 0.043 Uiso 1 1 calc R . .
C00I C 0.80365(12) 1.1594(3) 0.69085(10) 0.0363(4) Uani 1 1 d . . .
H00I H 0.7916 1.2820 0.7214 0.044 Uiso 1 1 calc R . .
C00J C 0.76943(11) 0.9582(3) 0.57151(10) 0.0376(4) Uani 1 1 d . . .
H00J H 0.7349 0.9458 0.5202 0.045 Uiso 1 1 calc R . .
C00K C 0.39546(12) -0.0432(4) 0.69159(11) 0.0414(4) Uani 1 1 d . . .
H00K H 0.4488 -0.1279 0.7157 0.050 Uiso 1 1 calc R . .
C00L C 0.89048(12) 0.8212(4) 0.67613(12) 0.0428(4) Uani 1 1 d . . .
H00L H 0.9379 0.7128 0.6966 0.051 Uiso 1 1 calc R . .
C00M C 0.87366(12) 1.0020(4) 0.72027(11) 0.0435(4) Uani 1 1 d . . .
H00M H 0.9101 1.0187 0.7709 0.052 Uiso 1 1 calc R . .
C00N C 0.40105(12) 0.1692(3) 0.65681(10) 0.0379(4) Uani 1 1 d . . .
H00N H 0.4580 0.2292 0.6563 0.045 Uiso 1 1 calc R . .
C00O C 0.83795(12) 0.7987(4) 0.60195(12) 0.0431(4) Uani 1 1 d . . .
H00O H 0.8490 0.6733 0.5718 0.052 Uiso 1 1 calc R . .

loop_
_atom_site_aniso_label
_atom_site_aniso_U_11
_atom_site_aniso_U_22
_atom_site_aniso_U_33
_atom_site_aniso_U_23
_atom_site_aniso_U_13
_atom_site_aniso_U_12
S001 0.0404(3) 0.0431(3) 0.0320(2) 0.00938(16) 0.01090(19) -0.01259(17)
S002 0.0268(2) 0.0286(2) 0.0470(3) -0.00478(15) 0.00384(18) -0.00314(14)
F003 0.0316(5) 0.0490(6) 0.0271(5) 0.0087(4) 0.0042(4) -0.0017(4)
F004 0.0335(5) 0.0353(5) 0.0441(6) 0.0141(4) 0.0119(4) -0.0040(4)
F005 0.0723(8) 0.0439(6) 0.0380(6) -0.0128(5) 0.0195(6) 0.0043(6)
F006 0.0625(8) 0.0415(6) 0.0513(7) 0.0018(5) 0.0195(6) 0.0205(5)
C007 0.0343(7) 0.0273(7) 0.0257(7) -0.0014(6) 0.0115(6) -0.0039(6)
C008 0.0236(7) 0.0267(7) 0.0314(7) 0.0049(6) 0.0126(6) 0.0011(5)
C009 0.0220(6) 0.0329(7) 0.0252(7) 0.0032(6) 0.0079(5) 0.0023(5)
C00A 0.0324(8) 0.0290(7) 0.0357(8) 0.0045(6) 0.0101(6) -0.0025(6)
C00B 0.0206(7) 0.0320(7) 0.0343(8) -0.0042(6) 0.0092(6) -0.0048(5)
C00C 0.0204(7) 0.0270(7) 0.0304(7) -0.0015(5) 0.0088(6) 0.0002(5)
C00D 0.0316(7) 0.0301(7) 0.0317(7) 0.0017(6) 0.0132(6) -0.0078(6)
C00E 0.0412(9) 0.0296(8) 0.0323(8) -0.0055(6) 0.0166(7) -0.0054(6)
C00F 0.0403(9) 0.0324(8) 0.0378(8) -0.0018(7) 0.0166(7) -0.0092(7)
C00G 0.0370(8) 0.0257(7) 0.0388(8) 0.0010(6) 0.0163(7) 0.0006(6)
C00H 0.0466(10) 0.0295(8) 0.0333(8) 0.0026(6) 0.0135(7) 0.0046(7)
C00I 0.0302(8) 0.0426(9) 0.0344(8) -0.0091(7) 0.0068(7) -0.0001(7)
C00J 0.0269(8) 0.0489(10) 0.0375(9) -0.0133(8) 0.0102(7) -0.0020(7)
C00K 0.0364(9) 0.0474(10) 0.0407(9) -0.0040(8) 0.0119(7) 0.0099(8)
C00L 0.0274(8) 0.0453(10) 0.0549(11) 0.0018(8) 0.0109(8) 0.0052(7)
C00M 0.0333(8) 0.0556(11) 0.0384(9) -0.0018(8) 0.0053(7) 0.0030(8)
C00N 0.0346(8) 0.0455(9) 0.0375(9) -0.0111(7) 0.0170(7) -0.0052(7)
C00O 0.0310(8) 0.0457(10) 0.0554(11) -0.0159(9) 0.0171(8) 0.0018(7)

loop_
_atom_type_symbol
_atom_type_description
_atom_type_scat_dispersion_real
_atom_type_scat_dispersion_imag
_atom_type_scat_source
C C 0.0181 0.0091 'International Tables Vol C Tables 4.2.6.8 and 6.1.1.4'
H H 0.0000 0.0000 'International Tables Vol C Tables 4.2.6.8 and 6.1.1.4'
F F 0.0727 0.0534 'International Tables Vol C Tables 4.2.6.8 and 6.1.1.4'
S S 0.3331 0.5567 'International Tables Vol C Tables 4.2.6.8 and 6.1.1.4'

loop_
_geom_angle_atom_site_label_1
_geom_angle_atom_site_label_2
_geom_angle_atom_site_label_3
_geom_angle
_geom_angle_site_symmetry_1
_geom_angle_site_symmetry_3
_geom_angle_publ_flag
C00D S001 C007 100.69(7) . . ?
C00C S002 C00B 100.70(7) . . ?
C00A C007 C00H 120.24(15) . . ?
C00A C007 S001 121.74(12) . . ?
C00H C007 S001 117.93(12) . . ?
F004 C008 C009 117.98(14) . . ?
F004 C008 C00C 119.74(14) . 3_676 ?
C009 C008 C00C 122.27(14) . 3_676 ?
F003 C009 C008 118.24(13) . . ?
F003 C009 C00C 119.83(14) . . ?
C008 C009 C00C 121.90(14) . . ?
C007 C00A C00F 119.49(16) . . ?
C007 C00A H00A 120.3 . . ?
C00F C00A H00A 120.3 . . ?
C00I C00B C00J 120.42(16) . . ?
C00I C00B S002 118.62(12) . . ?
C00J C00B S002 120.96(13) . . ?
C009 C00C C008 115.82(14) . 3_676 ?
C009 C00C S002 123.73(12) . . ?
C008 C00C S002 120.43(11) 3_676 . ?
C00E C00D C00G 116.14(15) . 3_556 ?
C00E C00D S001 122.29(13) . . ?
C00G C00D S001 121.51(13) 3_556 . ?
F005 C00E C00G 118.41(15) . . ?
F005 C00E C00D 120.08(16) . . ?
C00G C00E C00D 121.51(15) . . ?
C00A C00F C00N 120.38(16) . . ?
C00A C00F H00F 119.8 . . ?
C00N C00F H00F 119.8 . . ?
F006 C00G C00E 118.39(15) . . ?
F006 C00G C00D 119.25(16) . 3_556 ?
C00E C00G C00D 122.36(15) . 3_556 ?
C00K C00H C007 119.74(16) . . ?
C00K C00H H00H 120.1 . . ?
C007 C00H H00H 120.1 . . ?
C00M C00I C00B 119.50(16) . . ?
C00M C00I H00I 120.2 . . ?
C00B C00I H00I 120.2 . . ?
C00O C00J C00B 119.58(16) . . ?
C00O C00J H00J 120.2 . . ?
C00B C00J H00J 120.2 . . ?
C00N C00K C00H 120.45(17) . . ?
C00N C00K H00K 119.8 . . ?
C00H C00K H00K 119.8 . . ?
C00M C00L C00O 119.84(17) . . ?
C00M C00L H00L 120.1 . . ?
C00O C00L H00L 120.1 . . ?
C00I C00M C00L 120.32(17) . . ?
C00I C00M H00M 119.8 . . ?
C00L C00M H00M 119.8 . . ?
C00K C00N C00F 119.64(16) . . ?
C00K C00N H00N 120.2 . . ?
C00F C00N H00N 120.2 . . ?
C00J C00O C00L 120.29(16) . . ?
C00J C00O H00O 119.9 . . ?
C00L C00O H00O 119.9 . . ?

loop_
_geom_bond_atom_site_label_1
_geom_bond_atom_site_label_2
_geom_bond_distance
_geom_bond_site_symmetry_2
_geom_bond_publ_flag
S001 C00D 1.7626(17) . ?
S001 C007 1.7843(15) . ?
S002 C00C 1.7618(15) . ?
S002 C00B 1.7833(17) . ?
F003 C009 1.3418(17) . ?
F004 C008 1.3416(17) . ?
F005 C00E 1.3390(18) . ?
F006 C00G 1.3447(19) . ?
C007 C00A 1.393(2) . ?
C007 C00H 1.381(2) . ?
C008 C009 1.378(2) . ?
C008 C00C 1.391(2) 3_676 ?
C009 C00C 1.392(2) . ?
C00A C00F 1.388(2) . ?
C00A H00A 0.9500 . ?
C00B C00I 1.386(2) . ?
C00B C00J 1.390(2) . ?
C00C C008 1.391(2) 3_676 ?
C00D C00E 1.391(2) . ?
C00D C00G 1.392(2) 3_556 ?
C00E C00G 1.374(3) . ?
C00F C00N 1.387(3) . ?
C00F H00F 0.9500 . ?
C00G C00D 1.392(2) 3_556 ?
C00H C00K 1.390(3) . ?
C00H H00H 0.9500 . ?
C00I C00M 1.390(3) . ?
C00I H00I 0.9500 . ?
C00J C00O 1.386(3) . ?
C00J H00J 0.9500 . ?
C00K C00N 1.381(3) . ?
C00K H00K 0.9500 . ?
C00L C00M 1.384(3) . ?
C00L C00O 1.386(3) . ?
C00L H00L 0.9500 . ?
C00M H00M 0.9500 . ?
C00N H00N 0.9500 . ?
C00O H00O 0.9500 . ?
